data_4120817
loop_
_publ_author_name
'Ashleigh L. Ward'
'Heather L. Buckley'
'Wayne W. Lukens'
'John Arnold'

_publ_section_title
;
 Synthesis and Characterization of Thorium(IV) and Uranium(IV) Corrole
 Complexes
;
_journal_name_full 'Journal of the American Chemical Society'
_journal_page_first 13965
_journal_page_last 13971
_journal_paper_doi 10.1021/ja407203s
_journal_volume 135
_journal_year 2013
_chemical_formula_moiety 'C96 H94 Cl2 N8 O6 Th2'
_chemical_formula_sum 'C96 H94 Cl2 N8 O6 Th2'
_chemical_formula_weight 1990.77
_chemical_name_common 'Complex 1'
_space_group_IT_number 15
_symmetry_cell_setting monoclinic
_symmetry_space_group_name_Hall '-C 2yc'
_symmetry_space_group_name_H-M 'C 1 2/c 1'
_atom_sites_solution_hydrogens geom
_atom_sites_solution_primary direct
_atom_sites_solution_secondary difmap
_cell_angle_alpha 90.00
_cell_angle_beta 123.790(2)
_cell_angle_gamma 90.00
_cell_formula_units_Z 4
_cell_length_a 26.5585(9)
_cell_length_b 23.3363(9)
_cell_length_c 20.8898(7)
_cell_measurement_reflns_used 8938
_cell_measurement_temperature 100(2)
_cell_measurement_theta_max 25.38
_cell_measurement_theta_min 2.33
_cell_volume 10760.0(7)
_computing_cell_refinement 'Bruker SAINT'
_computing_data_collection 'Bruker APEX2'
_computing_data_reduction 'Bruker SAINT'
_computing_molecular_graphics ORTEP-32
_computing_publication_material WinGX
_computing_structure_refinement 'SHELXL-97 (Sheldrick, 2008)'
_computing_structure_solution 'SHELXS-97 (Sheldrick, 2008)'
_diffrn_ambient_temperature 100(2)
_diffrn_detector_area_resol_mean 8.366
_diffrn_measured_fraction_theta_full 0.975
_diffrn_measured_fraction_theta_max 0.972
_diffrn_measurement_device_type 'Bruker APEX-II CCD'
_diffrn_measurement_method '\f and \w scans'
_diffrn_radiation_monochromator 'QUAZAR multilayer mirrors'
_diffrn_radiation_source 'fine-focus sealed tube'
_diffrn_radiation_type MoK\a
_diffrn_radiation_wavelength 0.71073
_diffrn_reflns_av_R_equivalents 0.0660
_diffrn_reflns_av_sigmaI/netI 0.0910
_diffrn_reflns_limit_h_max 31
_diffrn_reflns_limit_h_min -31
_diffrn_reflns_limit_k_max 27
_diffrn_reflns_limit_k_min -28
_diffrn_reflns_limit_l_max 25
_diffrn_reflns_limit_l_min -18
_diffrn_reflns_number 29024
_diffrn_reflns_theta_full 25.00
_diffrn_reflns_theta_max 25.39
_diffrn_reflns_theta_min 1.27
_exptl_absorpt_coefficient_mu 2.858
_exptl_absorpt_correction_T_max 0.9451
_exptl_absorpt_correction_T_min 0.8036
_exptl_absorpt_correction_type multi-scan
_exptl_absorpt_process_details SADABS
_exptl_crystal_colour red
_exptl_crystal_density_diffrn 1.229
_exptl_crystal_density_meas a
_exptl_crystal_description needle
_exptl_crystal_F_000 3952
_exptl_crystal_size_max 0.08
_exptl_crystal_size_mid 0.05
_exptl_crystal_size_min 0.02
_platon_squeeze_details
;
;
_refine_diff_density_max 3.230
_refine_diff_density_min -1.332
_refine_diff_density_rms 0.147
_refine_ls_extinction_method none
_refine_ls_goodness_of_fit_ref 0.980
_refine_ls_hydrogen_treatment constr
_refine_ls_matrix_type full
_refine_ls_number_parameters 524
_refine_ls_number_reflns 9629
_refine_ls_number_restraints 0
_refine_ls_restrained_S_all 0.980
_refine_ls_R_factor_all 0.0757
_refine_ls_R_factor_gt 0.0474
_refine_ls_shift/su_max 0.001
_refine_ls_shift/su_mean 0.000
_refine_ls_structure_factor_coef Fsqd
_refine_ls_weighting_details 'calc w=1/[\s^2^(Fo^2^)+(0.0553P)^2^+0.0000P] where P=(Fo^2^+2Fc^2^)/3'
_refine_ls_weighting_scheme calc
_refine_ls_wR_factor_gt 0.1094
_refine_ls_wR_factor_ref 0.1183
_reflns_number_gt 6307
_reflns_number_total 9629
_reflns_threshold_expression >2sigma(I)
_cod_data_source_file ja407203s_si_002_1.cif
_cod_data_source_block (1)
_cod_database_code 4120817

loop_
_symmetry_equiv_pos_as_xyz
'x, y, z'
'-x, y, -z+1/2'
'x+1/2, y+1/2, z'
'-x+1/2, y+1/2, -z+1/2'
'-x, -y, -z'
'x, -y, z-1/2'
'-x+1/2, -y+1/2, -z'
'x+1/2, -y+1/2, z-1/2'

loop_
_atom_site_label
_atom_site_type_symbol
_atom_site_fract_x
_atom_site_fract_y
_atom_site_fract_z
_atom_site_U_iso_or_equiv
_atom_site_adp_type
_atom_site_occupancy
_atom_site_symmetry_multiplicity
_atom_site_calc_flag
_atom_site_refinement_flags
C1 C 0.5392(3) 0.1120(3) 0.5203(4) 0.0298(17) Uani 1 1 d .
C2 C 0.5529(3) 0.0672(3) 0.4855(4) 0.0272(17) Uani 1 1 d .
C3 C 0.5651(3) 0.0076(3) 0.4968(4) 0.0320(18) Uani 1 1 d .
H57 H 0.5538 -0.0175 0.5226 0.038 Uiso 1 1 calc R
C4 C 0.5960(3) -0.0078(3) 0.4643(4) 0.0331(19) Uani 1 1 d .
H50 H 0.6100 -0.0451 0.4638 0.040 Uiso 1 1 calc R
C5 C 0.6031(3) 0.0433(3) 0.4313(4) 0.0268(17) Uani 1 1 d .
C6 C 0.6412(3) 0.0531(3) 0.4052(4) 0.0248(17) Uani 1 1 d .
C7 C 0.6546(3) 0.1084(3) 0.3928(4) 0.0268(17) Uani 1 1 d .
C8 C 0.6952(3) 0.1225(3) 0.3696(4) 0.0261(17) Uani 1 1 d .
H20 H 0.7163 0.0959 0.3583 0.031 Uiso 1 1 calc R
C9 C 0.6980(3) 0.1806(3) 0.3670(3) 0.0227(15) Uani 1 1 d .
H30 H 0.7203 0.2015 0.3518 0.027 Uiso 1 1 calc R
C10 C 0.6611(3) 0.2051(3) 0.3913(3) 0.0231(16) Uani 1 1 d .
C11 C 0.6575(3) 0.2625(3) 0.4080(4) 0.0204(15) Uani 1 1 d .
C12 C 0.6345(3) 0.2826(3) 0.4513(3) 0.0237(16) Uani 1 1 d .
C13 C 0.6479(3) 0.3358(3) 0.4907(4) 0.0254(17) Uani 1 1 d .
H58 H 0.6676 0.3674 0.4848 0.031 Uiso 1 1 calc R
C14 C 0.6281(3) 0.3343(3) 0.5378(4) 0.0294(18) Uani 1 1 d .
H38 H 0.6319 0.3643 0.5710 0.035 Uiso 1 1 calc R
C15 C 0.6005(3) 0.2799(3) 0.5294(4) 0.0295(18) Uani 1 1 d .
C16 C 0.5769(3) 0.2583(3) 0.5696(4) 0.0285(17) Uani 1 1 d .
C17 C 0.5527(3) 0.2022(3) 0.5587(4) 0.0300(18) Uani 1 1 d .
C18 C 0.5431(3) 0.1690(3) 0.6083(4) 0.038(2) Uani 1 1 d .
H54 H 0.5431 0.1831 0.6510 0.045 Uiso 1 1 calc R
C19 C 0.5339(3) 0.1140(3) 0.5840(4) 0.0296(17) Uani 1 1 d .
H52 H 0.5255 0.0826 0.6056 0.035 Uiso 1 1 calc R
C20 C 0.6754(3) 0.0024(3) 0.4025(4) 0.0305(18) Uani 1 1 d .
C21 C 0.6459(3) -0.0357(3) 0.3393(4) 0.0358(19) Uani 1 1 d .
C22 C 0.6787(4) -0.0795(4) 0.3350(4) 0.043(2) Uani 1 1 d .
H68 H 0.6590 -0.1054 0.2929 0.051 Uiso 1 1 calc R
C23 C 0.7399(4) -0.0864(4) 0.3908(5) 0.049(2) Uani 1 1 d .
C24 C 0.7669(3) -0.0499(4) 0.4531(4) 0.041(2) Uani 1 1 d .
H64 H 0.8085 -0.0555 0.4926 0.049 Uiso 1 1 calc R
C25 C 0.7362(3) -0.0055(3) 0.4604(4) 0.0281(17) Uani 1 1 d .
C26 C 0.7673(3) 0.0304(3) 0.5308(4) 0.038(2) Uani 1 1 d .
H60A H 0.8095 0.0179 0.5649 0.057 Uiso 1 1 calc R
H60B H 0.7467 0.0264 0.5575 0.057 Uiso 1 1 calc R
H60C H 0.7662 0.0706 0.5165 0.057 Uiso 1 1 calc R
C27 C 0.7768(5) -0.1327(4) 0.3827(5) 0.076(3) Uani 1 1 d .
H76A H 0.7560 -0.1696 0.3719 0.115 Uiso 1 1 calc R
H76B H 0.8171 -0.1354 0.4307 0.115 Uiso 1 1 calc R
H76C H 0.7809 -0.1227 0.3402 0.115 Uiso 1 1 calc R
C28 C 0.5787(3) -0.0328(4) 0.2786(4) 0.055(2) Uani 1 1 d .
H70A H 0.5569 -0.0548 0.2958 0.083 Uiso 1 1 calc R
H70B H 0.5703 -0.0491 0.2303 0.083 Uiso 1 1 calc R
H70C H 0.5653 0.0072 0.2703 0.083 Uiso 1 1 calc R
C29 C 0.6844(3) 0.3057(3) 0.3820(4) 0.0226(16) Uani 1 1 d .
C30 C 0.7454(3) 0.3070(3) 0.4108(4) 0.0275(17) Uani 1 1 d .
H61 H 0.7718 0.2800 0.4489 0.033 Uiso 1 1 calc R
C31 C 0.7692(3) 0.3476(3) 0.3849(4) 0.0270(17) Uani 1 1 d .
H21 H 0.8113 0.3483 0.4050 0.032 Uiso 1 1 calc R
C32 C 0.7304(3) 0.3865(3) 0.3298(4) 0.0304(18) Uani 1 1 d .
C33 C 0.6691(3) 0.3872(3) 0.3022(4) 0.0298(18) Uani 1 1 d .
H36 H 0.6429 0.4146 0.2645 0.036 Uiso 1 1 calc R
C34 C 0.6463(3) 0.3480(3) 0.3300(4) 0.0281(17) Uani 1 1 d .
H51 H 0.6051 0.3500 0.3138 0.034 Uiso 1 1 calc R
C35 C 0.8116(3) 0.4323(4) 0.3318(4) 0.042(2) Uani 1 1 d .
H37A H 0.8318 0.4420 0.3865 0.063 Uiso 1 1 calc R
H37B H 0.8192 0.4625 0.3056 0.063 Uiso 1 1 calc R
H37C H 0.8274 0.3958 0.3268 0.063 Uiso 1 1 calc R
C36 C 0.5866(3) 0.2917(3) 0.6373(4) 0.0368(19) Uani 1 1 d .
C37 C 0.6420(3) 0.2880(3) 0.7072(4) 0.0371(19) Uani 1 1 d .
C38 C 0.6506(4) 0.3173(4) 0.7716(5) 0.046(2) Uani 1 1 d .
H62 H 0.6887 0.3147 0.8195 0.055 Uiso 1 1 calc R
C39 C 0.6056(4) 0.3494(4) 0.7668(5) 0.058(3) Uani 1 1 d .
C40 C 0.5508(4) 0.3528(4) 0.6969(6) 0.063(3) Uani 1 1 d .
H77 H 0.5194 0.3753 0.6929 0.076 Uiso 1 1 calc R
C41 C 0.5398(4) 0.3240(4) 0.6307(5) 0.050(2) Uani 1 1 d .
C42 C 0.4786(4) 0.3269(5) 0.5546(5) 0.074(3) Uani 1 1 d .
H80A H 0.4518 0.3525 0.5597 0.111 Uiso 1 1 calc R
H80B H 0.4608 0.2885 0.5403 0.111 Uiso 1 1 calc R
H80C H 0.4837 0.3416 0.5146 0.111 Uiso 1 1 calc R
C43 C 0.6935(4) 0.2532(4) 0.7181(4) 0.054(2) Uani 1 1 d .
H69A H 0.7071 0.2694 0.6868 0.081 Uiso 1 1 calc R
H69B H 0.6801 0.2136 0.7020 0.081 Uiso 1 1 calc R
H69C H 0.7271 0.2538 0.7725 0.081 Uiso 1 1 calc R
C44 C 0.6161(5) 0.3810(5) 0.8359(6) 0.083(4) Uani 1 1 d .
H85A H 0.5863 0.4119 0.8189 0.125 Uiso 1 1 calc R
H85B H 0.6570 0.3973 0.8649 0.125 Uiso 1 1 calc R
H85C H 0.6118 0.3545 0.8690 0.125 Uiso 1 1 calc R
C45 C 0.4715(3) 0.3186(3) 0.3715(4) 0.042(2) Uani 1 1 d .
H49A H 0.4564 0.3284 0.3181 0.063 Uiso 1 1 calc R
H49B H 0.5146 0.3282 0.4050 0.063 Uiso 1 1 calc R
H49C H 0.4488 0.3404 0.3878 0.063 Uiso 1 1 calc R
C46 C 0.3995(3) 0.2442(4) 0.3315(5) 0.057(3) Uani 1 1 d .
H67A H 0.3828 0.2479 0.2759 0.068 Uiso 1 1 calc R
H67B H 0.3769 0.2704 0.3441 0.068 Uiso 1 1 calc R
C47 C 0.3935(3) 0.1840(4) 0.3501(5) 0.048(2) Uani 1 1 d .
H72A H 0.4072 0.1812 0.4048 0.058 Uiso 1 1 calc R
H72B H 0.3505 0.1720 0.3178 0.058 Uiso 1 1 calc R
C48 C 0.4120(3) 0.0886(4) 0.3281(4) 0.048(2) Uani 1 1 d .
H43A H 0.4088 0.0781 0.3711 0.072 Uiso 1 1 calc R
H43B H 0.4420 0.0640 0.3284 0.072 Uiso 1 1 calc R
H43C H 0.3725 0.0836 0.2794 0.072 Uiso 1 1 calc R
N1 N 0.5483(2) 0.1657(2) 0.5038(3) 0.0272(14) Uani 1 1 d .
N2 N 0.5734(2) 0.0871(2) 0.4407(3) 0.0269(14) Uani 1 1 d .
N3 N 0.6340(2) 0.1591(2) 0.4045(3) 0.0229(13) Uani 1 1 d .
N4 N 0.6035(2) 0.2488(2) 0.4734(3) 0.0248(14) Uani 1 1 d .
O1 O 0.7476(2) 0.4272(2) 0.2974(3) 0.0381(13) Uani 1 1 d .
O2 O 0.46351(19) 0.2587(2) 0.3769(3) 0.0324(12) Uani 1 1 d .
O3 O 0.4301(2) 0.1463(2) 0.3358(3) 0.0368(13) Uani 1 1 d .
Th1 Th 0.538303(10) 0.179529(11) 0.382762(14) 0.02512(10) Uani 1 1 d .
Cl Cl 0.5000 0.25383(11) 0.2500 0.0288(6) Uani 1 2 d S
Cl2 Cl 0.5000 0.10860(11) 0.2500 0.0298(6) Uani 1 2 d S

loop_
_atom_site_aniso_label
_atom_site_aniso_U_11
_atom_site_aniso_U_22
_atom_site_aniso_U_33
_atom_site_aniso_U_23
_atom_site_aniso_U_13
_atom_site_aniso_U_12
C1 0.032(4) 0.032(5) 0.027(4) -0.005(3) 0.017(3) -0.005(3)
C2 0.033(4) 0.019(4) 0.023(4) -0.001(3) 0.012(3) -0.010(3)
C3 0.035(4) 0.030(5) 0.036(4) -0.001(4) 0.023(4) -0.016(3)
C4 0.046(4) 0.022(4) 0.030(4) 0.004(3) 0.020(4) -0.009(4)
C5 0.027(4) 0.030(4) 0.018(4) -0.003(3) 0.010(3) -0.006(3)
C6 0.025(3) 0.027(4) 0.017(3) -0.002(3) 0.008(3) -0.001(3)
C7 0.025(4) 0.029(5) 0.021(4) -0.003(3) 0.010(3) -0.009(3)
C8 0.022(3) 0.030(5) 0.021(4) 0.001(3) 0.008(3) 0.000(3)
C9 0.020(3) 0.028(4) 0.020(3) 0.003(3) 0.012(3) 0.001(3)
C10 0.020(3) 0.033(4) 0.010(3) 0.002(3) 0.004(3) -0.002(3)
C11 0.021(3) 0.014(4) 0.019(3) -0.001(3) 0.007(3) -0.005(3)
C12 0.022(3) 0.030(4) 0.012(3) 0.004(3) 0.006(3) 0.001(3)
C13 0.023(3) 0.020(4) 0.027(4) 0.006(3) 0.010(3) -0.004(3)
C14 0.027(4) 0.022(4) 0.034(4) -0.009(3) 0.013(3) -0.003(3)
C15 0.027(4) 0.040(5) 0.021(4) 0.002(3) 0.013(3) 0.010(3)
C16 0.021(3) 0.042(5) 0.022(4) -0.008(3) 0.012(3) -0.005(3)
C17 0.025(4) 0.040(5) 0.021(4) -0.004(3) 0.011(3) 0.002(3)
C18 0.049(5) 0.039(5) 0.039(4) -0.009(4) 0.034(4) -0.018(4)
C19 0.034(4) 0.043(5) 0.021(4) 0.001(3) 0.020(3) -0.007(4)
C20 0.035(4) 0.025(4) 0.033(4) 0.009(3) 0.020(4) -0.001(3)
C21 0.047(4) 0.037(5) 0.023(4) 0.002(4) 0.019(4) 0.003(4)
C22 0.057(5) 0.042(5) 0.024(4) -0.007(4) 0.019(4) 0.008(4)
C23 0.077(6) 0.038(5) 0.034(5) 0.002(4) 0.032(5) 0.007(5)
C24 0.033(4) 0.048(6) 0.036(4) 0.003(4) 0.015(4) 0.008(4)
C25 0.034(4) 0.025(4) 0.029(4) 0.006(3) 0.020(3) 0.002(3)
C26 0.031(4) 0.039(5) 0.023(4) 0.002(4) 0.002(3) -0.003(4)
C27 0.099(8) 0.066(8) 0.059(6) -0.015(6) 0.040(6) 0.030(6)
C28 0.052(5) 0.046(6) 0.034(5) -0.015(4) 0.003(4) 0.000(4)
C29 0.022(3) 0.022(4) 0.017(3) -0.004(3) 0.007(3) -0.005(3)
C30 0.035(4) 0.026(5) 0.019(4) 0.001(3) 0.013(3) 0.001(3)
C31 0.027(4) 0.031(4) 0.022(4) 0.000(3) 0.013(3) 0.002(3)
C32 0.033(4) 0.029(5) 0.027(4) 0.004(3) 0.015(3) -0.010(3)
C33 0.031(4) 0.026(4) 0.021(4) 0.010(3) 0.007(3) -0.004(3)
C34 0.023(3) 0.032(4) 0.021(4) -0.001(3) 0.006(3) -0.001(3)
C35 0.041(5) 0.049(6) 0.056(5) 0.015(4) 0.039(4) -0.002(4)
C36 0.047(5) 0.035(5) 0.039(5) -0.004(4) 0.031(4) -0.010(4)
C37 0.047(5) 0.035(5) 0.037(5) 0.003(4) 0.028(4) -0.006(4)
C38 0.057(5) 0.048(6) 0.038(5) -0.019(4) 0.029(4) -0.024(5)
C39 0.061(6) 0.066(7) 0.047(6) -0.020(5) 0.031(5) -0.014(5)
C40 0.058(6) 0.067(7) 0.087(8) -0.022(6) 0.054(6) 0.000(5)
C41 0.041(5) 0.060(6) 0.049(5) -0.014(5) 0.024(4) -0.008(5)
C42 0.044(5) 0.104(9) 0.071(7) -0.016(6) 0.030(5) 0.025(5)
C43 0.067(6) 0.050(6) 0.035(5) -0.009(4) 0.022(4) 0.015(5)
C44 0.110(9) 0.097(10) 0.075(7) -0.042(7) 0.071(7) -0.028(7)
C45 0.042(4) 0.038(5) 0.042(5) 0.001(4) 0.021(4) 0.008(4)
C46 0.042(5) 0.070(7) 0.052(6) -0.006(5) 0.021(4) 0.003(5)
C47 0.032(4) 0.068(7) 0.055(5) 0.001(5) 0.031(4) 0.002(4)
C48 0.043(5) 0.054(6) 0.039(5) 0.005(4) 0.018(4) -0.017(4)
N1 0.029(3) 0.020(4) 0.033(3) 0.004(3) 0.017(3) -0.005(2)
N2 0.033(3) 0.026(4) 0.021(3) 0.000(3) 0.015(3) -0.004(3)
N3 0.028(3) 0.014(3) 0.027(3) 0.003(2) 0.016(3) -0.004(2)
N4 0.026(3) 0.027(4) 0.020(3) -0.002(3) 0.012(3) -0.003(3)
O1 0.037(3) 0.037(3) 0.036(3) 0.007(3) 0.018(2) -0.004(2)
O2 0.026(2) 0.037(3) 0.031(3) 0.000(2) 0.013(2) 0.005(2)
O3 0.031(3) 0.046(4) 0.032(3) 0.004(3) 0.017(2) -0.009(3)
Th1 0.02548(14) 0.02588(16) 0.02226(14) 0.00161(13) 0.01220(11) -0.00135(13)
Cl 0.0308(12) 0.0260(14) 0.0241(13) 0.000 0.0119(11) 0.000
Cl2 0.0332(13) 0.0253(14) 0.0216(12) 0.000 0.0094(11) 0.000

loop_
_atom_type_symbol
_atom_type_description
_atom_type_scat_dispersion_real
_atom_type_scat_dispersion_imag
_atom_type_scat_source
C C 0.0033 0.0016 'International Tables Vol C Tables 4.2.6.8 and 6.1.1.4'
H H 0.0000 0.0000 'International Tables Vol C Tables 4.2.6.8 and 6.1.1.4'
N N 0.0061 0.0033 'International Tables Vol C Tables 4.2.6.8 and 6.1.1.4'
O O 0.0106 0.0060 'International Tables Vol C Tables 4.2.6.8 and 6.1.1.4'
Th Th -7.2400 8.8979 'International Tables Vol C Tables 4.2.6.8 and 6.1.1.4'
Cl Cl 0.1484 0.1585 'International Tables Vol C Tables 4.2.6.8 and 6.1.1.4'

loop_
_geom_angle_atom_site_label_1
_geom_angle_atom_site_label_2
_geom_angle_atom_site_label_3
_geom_angle
_geom_angle_site_symmetry_1
_geom_angle_site_symmetry_3
N1 C1 C19 109.5(7) . .
N1 C1 C2 114.5(6) . .
C19 C1 C2 133.5(7) . .
N2 C2 C3 107.4(6) . .
N2 C2 C1 113.6(6) . .
C3 C2 C1 137.0(7) . .
C4 C3 C2 108.6(6) . .
C4 C3 H57 125.7 . .
C2 C3 H57 125.7 . .
C3 C4 C5 107.1(7) . .
C3 C4 H50 126.4 . .
C5 C4 H50 126.4 . .
N2 C5 C6 121.9(7) . .
N2 C5 C4 108.0(6) . .
C6 C5 C4 129.2(7) . .
C7 C6 C5 122.1(7) . .
C7 C6 C20 119.7(6) . .
C5 C6 C20 117.6(6) . .
N3 C7 C6 126.2(6) . .
N3 C7 C8 108.0(6) . .
C6 C7 C8 125.8(7) . .
C9 C8 C7 107.8(6) . .
C9 C8 H20 126.1 . .
C7 C8 H20 126.1 . .
C8 C9 C10 108.5(6) . .
C8 C9 H30 125.7 . .
C10 C9 H30 125.7 . .
C11 C10 N3 124.6(6) . .
C11 C10 C9 128.2(6) . .
N3 C10 C9 106.7(6) . .
C10 C11 C12 125.9(6) . .
C10 C11 C29 116.1(6) . .
C12 C11 C29 117.8(6) . .
N4 C12 C13 107.8(6) . .
N4 C12 C11 124.5(6) . .
C13 C12 C11 126.8(6) . .
C14 C13 C12 109.0(6) . .
C14 C13 H58 125.5 . .
C12 C13 H58 125.5 . .
C13 C14 C15 108.4(6) . .
C13 C14 H38 125.8 . .
C15 C14 H38 125.8 . .
C16 C15 N4 124.3(7) . .
C16 C15 C14 128.4(7) . .
N4 C15 C14 107.3(6) . .
C15 C16 C17 123.6(7) . .
C15 C16 C36 118.6(6) . .
C17 C16 C36 117.1(6) . .
N1 C17 C16 121.6(7) . .
N1 C17 C18 107.6(6) . .
C16 C17 C18 129.2(7) . .
C19 C18 C17 108.0(7) . .
C19 C18 H54 126.0 . .
C17 C18 H54 126.0 . .
C18 C19 C1 107.1(7) . .
C18 C19 H52 126.5 . .
C1 C19 H52 126.5 . .
C25 C20 C21 120.1(7) . .
C25 C20 C6 120.1(6) . .
C21 C20 C6 119.8(6) . .
C22 C21 C20 119.1(7) . .
C22 C21 C28 118.2(7) . .
C20 C21 C28 122.5(7) . .
C21 C22 C23 121.3(7) . .
C21 C22 H68 119.4 . .
C23 C22 H68 119.4 . .
C24 C23 C22 118.4(8) . .
C24 C23 C27 120.8(8) . .
C22 C23 C27 120.8(8) . .
C23 C24 C25 122.6(7) . .
C23 C24 H64 118.7 . .
C25 C24 H64 118.7 . .
C24 C25 C20 118.5(7) . .
C24 C25 C26 119.8(6) . .
C20 C25 C26 121.7(7) . .
C25 C26 H60A 109.5 . .
C25 C26 H60B 109.5 . .
H60A C26 H60B 109.5 . .
C25 C26 H60C 109.5 . .
H60A C26 H60C 109.5 . .
H60B C26 H60C 109.5 . .
C23 C27 H76A 109.5 . .
C23 C27 H76B 109.5 . .
H76A C27 H76B 109.5 . .
C23 C27 H76C 109.5 . .
H76A C27 H76C 109.5 . .
H76B C27 H76C 109.5 . .
C21 C28 H70A 109.5 . .
C21 C28 H70B 109.5 . .
H70A C28 H70B 109.5 . .
C21 C28 H70C 109.5 . .
H70A C28 H70C 109.5 . .
H70B C28 H70C 109.5 . .
C30 C29 C34 119.3(6) . .
C30 C29 C11 122.4(6) . .
C34 C29 C11 118.2(6) . .
C29 C30 C31 121.2(6) . .
C29 C30 H61 119.4 . .
C31 C30 H61 119.4 . .
C32 C31 C30 118.7(6) . .
C32 C31 H21 120.7 . .
C30 C31 H21 120.7 . .
C31 C32 O1 124.4(6) . .
C31 C32 C33 121.0(6) . .
O1 C32 C33 114.6(6) . .
C34 C33 C32 120.0(6) . .
C34 C33 H36 120.0 . .
C32 C33 H36 120.0 . .
C33 C34 C29 119.6(6) . .
C33 C34 H51 120.2 . .
C29 C34 H51 120.2 . .
O1 C35 H37A 109.5 . .
O1 C35 H37B 109.5 . .
H37A C35 H37B 109.5 . .
O1 C35 H37C 109.5 . .
H37A C35 H37C 109.5 . .
H37B C35 H37C 109.5 . .
C37 C36 C41 120.3(7) . .
C37 C36 C16 119.1(7) . .
C41 C36 C16 120.6(7) . .
C36 C37 C38 119.4(8) . .
C36 C37 C43 122.7(7) . .
C38 C37 C43 118.0(7) . .
C39 C38 C37 121.6(8) . .
C39 C38 H62 119.2 . .
C37 C38 H62 119.2 . .
C38 C39 C40 118.4(8) . .
C38 C39 C44 120.7(9) . .
C40 C39 C44 120.8(9) . .
C39 C40 C41 122.1(8) . .
C39 C40 H77 118.9 . .
C41 C40 H77 118.9 . .
C36 C41 C40 118.2(8) . .
C36 C41 C42 120.3(8) . .
C40 C41 C42 121.4(8) . .
C41 C42 H80A 109.5 . .
C41 C42 H80B 109.5 . .
H80A C42 H80B 109.5 . .
C41 C42 H80C 109.5 . .
H80A C42 H80C 109.5 . .
H80B C42 H80C 109.5 . .
C37 C43 H69A 109.5 . .
C37 C43 H69B 109.5 . .
H69A C43 H69B 109.5 . .
C37 C43 H69C 109.5 . .
H69A C43 H69C 109.5 . .
H69B C43 H69C 109.5 . .
C39 C44 H85A 109.5 . .
C39 C44 H85B 109.5 . .
H85A C44 H85B 109.5 . .
C39 C44 H85C 109.5 . .
H85A C44 H85C 109.5 . .
H85B C44 H85C 109.5 . .
O2 C45 H49A 109.5 . .
O2 C45 H49B 109.5 . .
H49A C45 H49B 109.5 . .
O2 C45 H49C 109.5 . .
H49A C45 H49C 109.5 . .
H49B C45 H49C 109.5 . .
O2 C46 C47 107.7(7) . .
O2 C46 H67A 110.2 . .
C47 C46 H67A 110.2 . .
O2 C46 H67B 110.2 . .
C47 C46 H67B 110.2 . .
H67A C46 H67B 108.5 . .
O3 C47 C46 109.6(6) . .
O3 C47 H72A 109.8 . .
C46 C47 H72A 109.8 . .
O3 C47 H72B 109.8 . .
C46 C47 H72B 109.8 . .
H72A C47 H72B 108.2 . .
O3 C48 H43A 109.5 . .
O3 C48 H43B 109.5 . .
H43A C48 H43B 109.5 . .
O3 C48 H43C 109.5 . .
H43A C48 H43C 109.5 . .
H43B C48 H43C 109.5 . .
C1 N1 C17 107.7(6) . .
C1 N1 Th1 117.3(5) . .
C17 N1 Th1 134.2(5) . .
C5 N2 C2 108.5(6) . .
C5 N2 Th1 133.9(4) . .
C2 N2 Th1 116.8(4) . .
C7 N3 C10 108.8(5) . .
C7 N3 Th1 128.8(4) . .
C10 N3 Th1 114.9(4) . .
C12 N4 C15 107.5(6) . .
C12 N4 Th1 115.3(4) . .
C15 N4 Th1 131.4(4) . .
C32 O1 C35 115.6(5) . .
C45 O2 C46 110.3(6) . .
C45 O2 Th1 122.9(4) . .
C46 O2 Th1 116.1(5) . .
C48 O3 C47 112.0(6) . .
C48 O3 Th1 124.5(4) . .
C47 O3 Th1 117.9(4) . .
N4 Th1 N3 75.70(18) . .
N4 Th1 N2 107.81(18) . .
N3 Th1 N2 69.30(18) . .
N4 Th1 N1 69.30(18) . .
N3 Th1 N1 106.94(18) . .
N2 Th1 N1 64.20(18) . .
N4 Th1 O3 132.53(18) . .
N3 Th1 O3 149.33(18) . .
N2 Th1 O3 87.74(17) . .
N1 Th1 O3 78.98(16) . .
N4 Th1 O2 75.95(16) . .
N3 Th1 O2 147.28(17) . .
N2 Th1 O2 135.92(17) . .
N1 Th1 O2 77.59(17) . .
O3 Th1 O2 63.11(16) . .
N4 Th1 Cl2 150.99(13) . .
N3 Th1 Cl2 80.57(13) . .
N2 Th1 Cl2 78.43(13) . .
N1 Th1 Cl2 134.82(13) . .
O3 Th1 Cl2 74.91(11) . .
O2 Th1 Cl2 119.88(10) . .
N4 Th1 Cl 93.88(14) . .
N3 Th1 Cl 94.10(13) . .
N2 Th1 Cl 147.56(14) . .
N1 Th1 Cl 148.04(14) . .
O3 Th1 Cl 95.18(11) . .
O2 Th1 Cl 71.89(11) . .
Cl2 Th1 Cl 71.26(6) . .
Th1 Cl Th1 107.48(8) 2_655 .
Th1 Cl2 Th1 110.00(8) . 2_655

loop_
_geom_bond_atom_site_label_1
_geom_bond_atom_site_label_2
_geom_bond_distance
_geom_bond_site_symmetry_2
C1 N1 1.356(9) .
C1 C19 1.414(9) .
C1 C2 1.431(10) .
C2 N2 1.400(8) .
C2 C3 1.417(9) .
C3 C4 1.371(10) .
C3 H57 0.9500 .
C4 C5 1.442(9) .
C4 H50 0.9500 .
C5 N2 1.371(9) .
C5 C6 1.408(9) .
C6 C7 1.403(9) .
C6 C20 1.511(10) .
C7 N3 1.380(9) .
C7 C8 1.444(9) .
C8 C9 1.361(9) .
C8 H20 0.9500 .
C9 C10 1.447(9) .
C9 H30 0.9500 .
C10 C11 1.401(9) .
C10 N3 1.404(8) .
C11 C12 1.422(9) .
C11 C29 1.501(9) .
C12 N4 1.392(8) .
C12 C13 1.421(9) .
C13 C14 1.352(10) .
C13 H58 0.9500 .
C14 C15 1.426(10) .
C14 H38 0.9500 .
C15 C16 1.393(10) .
C15 N4 1.416(8) .
C16 C17 1.419(10) .
C16 C36 1.506(10) .
C17 N1 1.379(9) .
C17 C18 1.426(10) .
C18 C19 1.352(10) .
C18 H54 0.9500 .
C19 H52 0.9500 .
C20 C25 1.390(9) .
C20 C21 1.412(10) .
C21 C22 1.378(10) .
C21 C28 1.511(10) .
C22 C23 1.385(11) .
C22 H68 0.9500 .
C23 C24 1.376(10) .
C23 C27 1.530(11) .
C24 C25 1.379(10) .
C24 H64 0.9500 .
C25 C26 1.482(9) .
C26 H60A 0.9800 .
C26 H60B 0.9800 .
C26 H60C 0.9800 .
C27 H76A 0.9800 .
C27 H76B 0.9800 .
C27 H76C 0.9800 .
C28 H70A 0.9800 .
C28 H70B 0.9800 .
C28 H70C 0.9800 .
C29 C30 1.381(9) .
C29 C34 1.398(9) .
C30 C31 1.404(10) .
C30 H61 0.9500 .
C31 C32 1.374(9) .
C31 H21 0.9500 .
C32 O1 1.383(8) .
C32 C33 1.392(9) .
C33 C34 1.390(9) .
C33 H36 0.9500 .
C34 H51 0.9500 .
C35 O1 1.435(8) .
C35 H37A 0.9800 .
C35 H37B 0.9800 .
C35 H37C 0.9800 .
C36 C37 1.384(10) .
C36 C41 1.394(11) .
C37 C38 1.409(10) .
C37 C43 1.496(10) .
C38 C39 1.366(12) .
C38 H62 0.9500 .
C39 C40 1.375(12) .
C39 C44 1.504(11) .
C40 C41 1.414(12) .
C40 H77 0.9500 .
C41 C42 1.517(11) .
C42 H80A 0.9800 .
C42 H80B 0.9800 .
C42 H80C 0.9800 .
C43 H69A 0.9800 .
C43 H69B 0.9800 .
C43 H69C 0.9800 .
C44 H85A 0.9800 .
C44 H85B 0.9800 .
C44 H85C 0.9800 .
C45 O2 1.429(8) .
C45 H49A 0.9800 .
C45 H49B 0.9800 .
C45 H49C 0.9800 .
C46 O2 1.453(8) .
C46 C47 1.491(12) .
C46 H67A 0.9900 .
C46 H67B 0.9900 .
C47 O3 1.460(9) .
C47 H72A 0.9900 .
C47 H72B 0.9900 .
C48 O3 1.409(9) .
C48 H43A 0.9800 .
C48 H43B 0.9800 .
C48 H43C 0.9800 .
N1 Th1 2.414(6) .
N2 Th1 2.393(6) .
N3 Th1 2.369(5) .
N4 Th1 2.357(5) .
O2 Th1 2.665(5) .
O3 Th1 2.585(4) .
Th1 Cl2 2.8859(15) .
Th1 Cl 2.9318(15) .
Cl Th1 2.9318(15) 2_655
Cl2 Th1 2.8859(15) 2_655

loop_
_platon_squeeze_void_nr
_platon_squeeze_void_average_x
_platon_squeeze_void_average_y
_platon_squeeze_void_average_z
_platon_squeeze_void_volume
_platon_squeeze_void_count_electrons
_platon_squeeze_void_content
1 -0.008 -0.006 -0.016 3430 1204 ' '
